data_4500569
loop_
_publ_author_name
'Liu, Hai-Yan'
'Wu, Hua'
'Yang, Jin'
'Liu, Ying-Ying'
'Ma, Jian-Fang'
'Bai, Hong-Ye'

_publ_section_title
;
 Solvothermal Assembly of a Series of Organic--Inorganic Hybrid Materials
 Constructed from Keggin Polyoxometalate Clusters and Copper(I)--Organic
 Frameworks
;
_journal_issue 5
_journal_name_full 'Crystal Growth &amp; Design'
_journal_page_first 1786
_journal_paper_doi 10.1021/cg1017246
_journal_volume 11
_journal_year 2011
_chemical_formula_moiety 'C28 H40 Cu3 Mo12 N8 O41 P'
_chemical_formula_sum 'C28 H40 Cu3 Mo12 N8 O41 P'
_chemical_formula_weight 2517.55
_chemical_name_systematic
;
 ?
;
_space_group_IT_number 62
_symmetry_cell_setting orthorhombic
_symmetry_space_group_name_Hall '-P 2ac 2n'
_symmetry_space_group_name_H-M 'P n m a'
_atom_sites_solution_hydrogens geom
_atom_sites_solution_primary direct
_atom_sites_solution_secondary difmap
_audit_creation_method SHELXL-97
_cell_angle_alpha 90.000(5)
_cell_angle_beta 90.000(5)
_cell_angle_gamma 90.000(5)
_cell_formula_units_Z 4
_cell_length_a 17.592(5)
_cell_length_b 22.091(5)
_cell_length_c 15.733(5)
_cell_measurement_reflns_used 5759
_cell_measurement_temperature 293(2)
_cell_measurement_theta_max 25.4
_cell_measurement_theta_min 1.7
_cell_volume 6114(3)
_computing_cell_refinement CrysAlis
_computing_data_collection 'CrysAlis (Oxford Diffraction, 2006)'
_computing_data_reduction CrysAlis
_computing_structure_refinement 'SHELXL-97 (Sheldrick, 2008)'
_computing_structure_solution 'SHELXS-97 (Sheldrick, 1997)'
_diffrn_ambient_temperature 293(2)
_diffrn_measured_fraction_theta_full 0.999
_diffrn_measured_fraction_theta_max 0.999
_diffrn_measurement_device_type 'Oxford Diffraction Gemini R Ultra'
_diffrn_measurement_method '\w scan'
_diffrn_radiation_monochromator graphite
_diffrn_radiation_source 'fine-focus sealed tube'
_diffrn_radiation_type MoK\a
_diffrn_radiation_wavelength 0.71069
_diffrn_reflns_av_R_equivalents 0.0591
_diffrn_reflns_av_sigmaI/netI 0.0660
_diffrn_reflns_limit_h_max 17
_diffrn_reflns_limit_h_min -21
_diffrn_reflns_limit_k_max 20
_diffrn_reflns_limit_k_min -26
_diffrn_reflns_limit_l_max 18
_diffrn_reflns_limit_l_min -18
_diffrn_reflns_number 27269
_diffrn_reflns_theta_full 25.36
_diffrn_reflns_theta_max 25.36
_diffrn_reflns_theta_min 1.74
_exptl_absorpt_coefficient_mu 3.519
_exptl_absorpt_correction_T_max 0.62
_exptl_absorpt_correction_T_min 0.48
_exptl_absorpt_correction_type multi-scan
_exptl_absorpt_process_details
;
CrysAlis (Oxford Diffraction, 2006)
;
_exptl_crystal_colour black
_exptl_crystal_density_diffrn 2.735
_exptl_crystal_density_method 'not measured'
_exptl_crystal_description block
_exptl_crystal_F_000 4792
_exptl_crystal_size_max 0.20
_exptl_crystal_size_mid 0.14
_exptl_crystal_size_min 0.12
_refine_diff_density_max 1.098
_refine_diff_density_min -1.329
_refine_diff_density_rms 0.203
_refine_ls_extinction_method none
_refine_ls_goodness_of_fit_ref 1.155
_refine_ls_hydrogen_treatment mixed
_refine_ls_matrix_type full
_refine_ls_number_parameters 471
_refine_ls_number_reflns 5759
_refine_ls_number_restraints 10
_refine_ls_restrained_S_all 1.154
_refine_ls_R_factor_all 0.1250
_refine_ls_R_factor_gt 0.0835
_refine_ls_shift/su_max 0.001
_refine_ls_shift/su_mean 0.000
_refine_ls_structure_factor_coef Fsqd
_refine_ls_weighting_details 'calc w=1/[\s^2^(Fo^2^)+(0.0001P)^2^+227.9639P] where P=(Fo^2^+2Fc^2^)/3'
_refine_ls_weighting_scheme calc
_refine_ls_wR_factor_gt 0.1684
_refine_ls_wR_factor_ref 0.1777
_reflns_number_gt 3620
_reflns_number_total 5759
_reflns_threshold_expression >2\s(I)
_cod_data_source_file cg1017246_si_002.cif
_cod_data_source_block 6
_cod_depositor_comments
;
The following automatic conversions were performed:

'_symmetry_cell_setting' value 'Orthorhombic' changed to
'orthorhombic' according to
/home/saulius/struct/CIF-dictionaries/cif_core.dic dictionary named
'cif_core.dic' version 2.4.1 from 2010-06-29.

Automatic conversion script
Id: cif_fix_values 1715 2011-07-08 13:25:40Z adriana 
;
_cod_database_code 4500569

loop_
_symmetry_equiv_pos_as_xyz
'x, y, z'
'-x+1/2, -y, z+1/2'
'x+1/2, -y+1/2, -z+1/2'
'-x, y+1/2, -z'
'-x, -y, -z'
'x-1/2, y, -z-1/2'
'-x-1/2, y-1/2, z-1/2'
'x, -y-1/2, z'

loop_
_atom_site_label
_atom_site_type_symbol
_atom_site_fract_x
_atom_site_fract_y
_atom_site_fract_z
_atom_site_U_iso_or_equiv
_atom_site_adp_type
_atom_site_occupancy
_atom_site_symmetry_multiplicity
_atom_site_calc_flag
_atom_site_refinement_flags
Cu1 Cu 0.0000 0.5000 0.5000 0.113(2) Uani 1 2 d S
Cu2 Cu 0.3577(2) 0.59803(13) 0.53966(18) 0.0907(11) Uani 1 1 d .
Mo1 Mo 0.25005(13) 0.2500 0.29682(12) 0.0410(5) Uani 1 2 d S
Mo2 Mo 0.32611(9) 0.36248(7) 0.43284(10) 0.0440(4) Uani 1 1 d .
Mo3 Mo 0.13046(9) 0.36578(8) 0.38020(10) 0.0486(4) Uani 1 1 d .
Mo4 Mo 0.15358(13) 0.2500 0.73572(13) 0.0486(6) Uani 1 2 d S
Mo5 Mo 0.00263(12) 0.2500 0.44822(15) 0.0554(7) Uani 1 2 d S
Mo6 Mo 0.07079(11) 0.35987(9) 0.59737(11) 0.0651(6) Uani 1 1 d .
Mo7 Mo 0.39460(13) 0.2500 0.57256(15) 0.0574(7) Uani 1 2 d S
Mo8 Mo 0.26675(11) 0.36813(9) 0.64818(11) 0.0668(6) Uani 1 1 d .
C1 C 0.2024(14) 0.5632(9) 0.6028(13) 0.068(7) Uani 1 1 d .
C2 C 0.1302(13) 0.5451(10) 0.5953(15) 0.071(6) Uani 1 1 d .
C3 C 0.2200(16) 0.5458(9) 0.4576(14) 0.078(8) Uani 1 1 d .
C4 C 0.1483(18) 0.5290(10) 0.4504(17) 0.089(10) Uani 1 1 d .
H4 H 0.1294 0.5160 0.3983 0.107 Uiso 1 1 calc R
C5 C 0.2799(19) 0.5432(11) 0.3828(12) 0.120(12) Uani 1 1 d .
H5A H 0.3152 0.5109 0.3930 0.181 Uiso 1 1 calc R
H5B H 0.3069 0.5809 0.3800 0.181 Uiso 1 1 calc R
H5C H 0.2540 0.5362 0.3300 0.181 Uiso 1 1 calc R
C6 C 0.0791(15) 0.5478(13) 0.6726(17) 0.108(9) Uani 1 1 d .
H6A H 0.0441 0.5145 0.6713 0.161 Uiso 1 1 calc R
H6B H 0.0513 0.5853 0.6723 0.161 Uiso 1 1 calc R
H6C H 0.1095 0.5455 0.7232 0.161 Uiso 1 1 calc R
C7 C 0.2367(13) 0.5826(10) 0.6838(11) 0.078(7) Uani 1 1 d .
H7A H 0.2161 0.6212 0.7000 0.117 Uiso 1 1 calc R
H7B H 0.2908 0.5861 0.6770 0.117 Uiso 1 1 calc R
H7C H 0.2257 0.5533 0.7271 0.117 Uiso 1 1 calc R
C8 C 0.4063(9) 0.7181(7) 0.6000(10) 0.035(4) Uani 1 1 d .
C9 C 0.4644(12) 0.6825(9) 0.6497(12) 0.067(6) Uani 1 1 d .
H9A H 0.4445 0.6431 0.6624 0.100 Uiso 1 1 calc R
H9B H 0.4758 0.7034 0.7017 0.100 Uiso 1 1 calc R
H9C H 0.5099 0.6785 0.6165 0.100 Uiso 1 1 calc R
C10 C 0.3036(10) 0.7165(9) 0.5116(11) 0.054(5) Uani 1 1 d .
C11 C 0.2403(18) 0.6986(16) 0.458(2) 0.049(9) Uani 0.50 1 d P
H11A H 0.2575 0.6696 0.4164 0.074 Uiso 0.50 1 calc PR
H11B H 0.2205 0.7335 0.4288 0.074 Uiso 0.50 1 calc PR
H11C H 0.2010 0.6808 0.4918 0.074 Uiso 0.50 1 calc PR
C12 C 0.4711(17) 0.5980(10) 0.3840(15) 0.108(10) Uani 1 1 d .
H12A H 0.5125 0.6033 0.3450 0.162 Uiso 1 1 calc R
H12B H 0.4651 0.6341 0.4173 0.162 Uiso 1 1 calc R
H12C H 0.4252 0.5903 0.3528 0.162 Uiso 1 1 calc R
C13 C 0.4881(16) 0.5435(10) 0.4439(13) 0.077(8) Uani 1 1 d .
C14 C 0.4640(14) 0.4972(11) 0.5731(15) 0.072(6) Uani 1 1 d U
C15 C 0.431(2) 0.4967(16) 0.648(2) 0.058(11) Uani 0.50 1 d P
H15A H 0.4050 0.4590 0.6560 0.087 Uiso 0.50 1 calc PRD
H15B H 0.3954 0.5295 0.6517 0.087 Uiso 0.50 1 calc PR
H15C H 0.4690 0.5014 0.6916 0.087 Uiso 0.50 1 calc PR
N1 N 0.4456(11) 0.5433(7) 0.5163(11) 0.071(6) Uani 1 1 d .
N2 N 0.3587(11) 0.6880(8) 0.5541(10) 0.063(5) Uani 1 1 d .
N3 N 0.2506(11) 0.5626(7) 0.5344(10) 0.066(5) Uani 1 1 d .
N4 N 0.1043(12) 0.5309(8) 0.5165(16) 0.086(7) Uani 1 1 d .
O1 O 0.2730(9) 0.2500 0.1962(9) 0.049(4) Uani 1 2 d S
O2 O 0.1707(7) 0.3094(7) 0.3010(9) 0.075(5) Uani 1 1 d .
O3 O 0.3162(7) 0.3108(6) 0.3397(9) 0.069(4) Uani 1 1 d .
O4 O -0.0873(10) 0.2500 0.4235(14) 0.097(8) Uani 1 2 d S
O5 O 0.0447(10) 0.3097(7) 0.3821(9) 0.090(5) Uani 1 1 d .
O6 O 0.0979(8) 0.4202(6) 0.3164(9) 0.079(5) Uani 1 1 d .
O7 O 0.2273(8) 0.3959(6) 0.4024(9) 0.076(4) Uani 1 1 d .
O8 O 0.3929(9) 0.3103(8) 0.4882(7) 0.086(5) Uani 1 1 d .
O9 O 0.4845(12) 0.2500 0.6022(15) 0.106(9) Uani 1 2 d S
O10 O 0.3030(10) 0.3954(7) 0.5450(8) 0.085(5) Uani 1 1 d .
O11 O 0.1682(9) 0.3943(8) 0.6309(12) 0.110(6) Uani 1 1 d .
O12 O 0.0918(11) 0.3936(7) 0.4862(9) 0.104(6) Uani 1 1 d .
O13 O 0.0030(11) 0.3088(7) 0.5438(9) 0.100(6) Uani 1 1 d .
O14 O 0.0782(8) 0.3075(7) 0.6909(10) 0.084(5) Uani 1 1 d .
O15 O 0.0107(8) 0.4134(7) 0.6324(9) 0.080(5) Uani 1 1 d .
O16 O 0.3850(8) 0.4149(6) 0.3968(9) 0.075(4) Uani 1 1 d .
O17 O 0.1294(11) 0.2500 0.8374(11) 0.112(11) Uani 1 2 d S
O18 O 0.3024(10) 0.4200(7) 0.7135(9) 0.094(6) Uani 1 1 d .
O19 O 0.3543(10) 0.3116(8) 0.6506(8) 0.105(6) Uani 1 1 d .
O20 O 0.2266(8) 0.3106(7) 0.7289(11) 0.092(5) Uani 1 1 d .
O21 O 0.2207(11) 0.2892(9) 0.4401(12) 0.031(5) Uani 0.50 1 d P
O22 O 0.2666(10) 0.2923(8) 0.5365(12) 0.026(4) Uani 0.50 1 d P
O23 O 0.1813(10) 0.2875(9) 0.5933(11) 0.032(5) Uani 0.50 1 d P
O24 O 0.1297(13) 0.2896(9) 0.4952(13) 0.043(6) Uani 0.50 1 d P
P1 P 0.1986(3) 0.2500 0.5159(3) 0.0255(12) Uani 1 2 d S
O1W O 0.410(2) 0.2500 0.809(3) 0.195(16) Uiso 1 2 d SD
H1B H 0.44(2) 0.2500 0.767(18) 0.292 Uiso 1 2 d SD
H1A H 0.44(2) 0.2500 0.853(16) 0.292 Uiso 1 2 d SD

loop_
_atom_site_aniso_label
_atom_site_aniso_U_11
_atom_site_aniso_U_22
_atom_site_aniso_U_33
_atom_site_aniso_U_23
_atom_site_aniso_U_13
_atom_site_aniso_U_12
Cu1 0.100(4) 0.077(3) 0.161(5) -0.029(3) -0.080(4) 0.012(3)
Cu2 0.152(3) 0.0585(18) 0.0618(16) -0.0056(14) -0.0159(19) -0.029(2)
Mo1 0.0442(13) 0.0513(14) 0.0273(10) 0.000 0.0069(10) 0.000
Mo2 0.0425(9) 0.0418(9) 0.0478(9) 0.0002(7) 0.0088(7) -0.0085(8)
Mo3 0.0511(10) 0.0479(9) 0.0469(9) 0.0097(8) -0.0016(8) 0.0146(8)
Mo4 0.0395(13) 0.0788(17) 0.0276(11) 0.000 0.0049(10) 0.000
Mo5 0.0230(11) 0.094(2) 0.0496(14) 0.000 0.0015(11) 0.000
Mo6 0.0706(13) 0.0672(12) 0.0573(11) -0.0071(9) 0.0212(9) 0.0276(11)
Mo7 0.0365(13) 0.0849(19) 0.0507(14) 0.000 -0.0180(11) 0.000
Mo8 0.0713(13) 0.0738(13) 0.0552(10) -0.0333(10) 0.0058(9) -0.0135(11)
C1 0.101(19) 0.049(12) 0.056(13) -0.015(10) -0.045(13) 0.012(12)
C2 0.065(14) 0.054(13) 0.094(17) -0.012(12) -0.041(14) -0.002(12)
C3 0.11(2) 0.046(12) 0.078(16) -0.024(11) -0.059(15) 0.034(13)
C4 0.13(3) 0.046(13) 0.090(19) -0.017(14) -0.08(2) 0.022(16)
C5 0.26(4) 0.074(17) 0.029(11) 0.001(11) -0.028(18) 0.02(2)
C6 0.10(2) 0.11(2) 0.11(2) -0.037(18) 0.001(18) 0.028(18)
C7 0.097(18) 0.090(17) 0.047(11) -0.031(11) -0.017(12) -0.034(14)
C8 0.039(9) 0.025(8) 0.042(9) 0.005(7) 0.007(8) -0.001(7)
C9 0.077(15) 0.062(13) 0.062(13) 0.001(11) 0.011(12) 0.025(12)
C10 0.035(9) 0.089(14) 0.039(10) -0.012(9) 0.009(8) -0.017(10)
C11 0.04(2) 0.06(2) 0.05(2) 0.022(18) -0.007(18) 0.002(18)
C12 0.17(3) 0.057(15) 0.100(19) 0.032(14) 0.007(19) -0.047(17)
C13 0.12(2) 0.060(15) 0.051(13) 0.004(11) -0.022(14) -0.053(15)
C14 0.081(10) 0.062(9) 0.074(10) -0.007(8) -0.008(8) -0.018(8)
C15 0.08(3) 0.04(2) 0.05(2) -0.014(18) 0.01(2) -0.03(2)
N1 0.119(16) 0.038(9) 0.056(10) -0.009(8) -0.025(11) -0.040(10)
N2 0.083(13) 0.062(11) 0.043(9) 0.004(8) 0.012(9) -0.008(10)
N3 0.109(15) 0.042(9) 0.048(10) -0.007(8) -0.034(11) -0.001(10)
N4 0.085(15) 0.042(11) 0.130(19) -0.022(13) -0.063(15) 0.021(10)
O1 0.037(9) 0.080(13) 0.030(8) 0.000 0.008(7) 0.000
O2 0.031(7) 0.091(11) 0.102(11) -0.050(9) -0.018(7) 0.020(7)
O3 0.046(8) 0.067(9) 0.095(10) -0.043(8) -0.024(7) 0.022(7)
O4 0.025(10) 0.18(3) 0.082(15) 0.000 0.013(10) 0.000
O5 0.112(13) 0.101(12) 0.056(9) -0.007(9) 0.027(9) -0.043(11)
O6 0.088(11) 0.071(10) 0.077(10) 0.022(8) -0.021(8) 0.036(9)
O7 0.060(9) 0.062(9) 0.105(11) -0.041(8) -0.005(8) 0.018(8)
O8 0.099(12) 0.126(13) 0.032(7) 0.011(8) 0.007(8) 0.039(11)
O9 0.058(14) 0.17(3) 0.091(17) 0.000 -0.048(13) 0.000
O10 0.122(14) 0.083(11) 0.051(8) 0.009(8) 0.018(9) 0.020(10)
O11 0.068(11) 0.103(14) 0.157(17) 0.065(13) -0.001(11) 0.005(10)
O12 0.156(17) 0.091(12) 0.066(10) -0.006(9) 0.043(10) -0.058(12)
O13 0.152(17) 0.095(12) 0.053(9) -0.018(8) 0.037(10) -0.053(12)
O14 0.047(9) 0.084(11) 0.122(13) 0.041(10) -0.014(9) -0.007(8)
O15 0.078(10) 0.085(11) 0.078(10) -0.002(8) 0.022(8) 0.054(9)
O16 0.082(10) 0.051(9) 0.092(10) 0.011(8) 0.030(9) -0.023(8)
O17 0.032(11) 0.27(3) 0.029(10) 0.000 0.006(9) 0.000
O18 0.136(15) 0.084(12) 0.062(9) -0.034(8) 0.007(10) -0.037(11)
O19 0.129(15) 0.149(16) 0.036(7) 0.015(9) 0.013(9) 0.073(13)
O20 0.056(9) 0.080(11) 0.141(15) 0.022(11) -0.010(10) -0.023(8)
O21 0.025(10) 0.031(11) 0.036(11) -0.015(9) 0.001(9) -0.019(9)
O22 0.023(10) 0.021(10) 0.033(11) 0.008(8) 0.011(9) -0.007(8)
O23 0.018(10) 0.056(14) 0.022(10) 0.003(9) 0.002(8) -0.006(10)
O24 0.050(14) 0.037(13) 0.043(13) 0.002(10) -0.017(11) 0.023(11)
P1 0.026(3) 0.030(3) 0.020(3) 0.000 -0.004(2) 0.000

loop_
_atom_type_symbol
_atom_type_description
_atom_type_scat_dispersion_real
_atom_type_scat_dispersion_imag
_atom_type_scat_source
C C 0.0033 0.0016 'International Tables Vol C Tables 4.2.6.8 and 6.1.1.4'
H H 0.0000 0.0000 'International Tables Vol C Tables 4.2.6.8 and 6.1.1.4'
N N 0.0061 0.0033 'International Tables Vol C Tables 4.2.6.8 and 6.1.1.4'
O O 0.0106 0.0060 'International Tables Vol C Tables 4.2.6.8 and 6.1.1.4'
P P 0.1023 0.0942 'International Tables Vol C Tables 4.2.6.8 and 6.1.1.4'
Cu Cu 0.3201 1.2651 'International Tables Vol C Tables 4.2.6.8 and 6.1.1.4'
Mo Mo -1.6832 0.6857 'International Tables Vol C Tables 4.2.6.8 and 6.1.1.4'

loop_
_geom_angle_atom_site_label_1
_geom_angle_atom_site_label_2
_geom_angle_atom_site_label_3
_geom_angle
_geom_angle_site_symmetry_1
_geom_angle_site_symmetry_3
N4 Cu1 N4 180.0(11) 5_566 .
N1 Cu2 N2 128.0(7) . .
N1 Cu2 N3 118.3(6) . .
N2 Cu2 N3 113.2(7) . .
O1 Mo1 O3 101.1(6) . .
O1 Mo1 O3 101.1(6) . 8_565
O3 Mo1 O3 89.9(8) . 8_565
O1 Mo1 O2 102.3(6) . .
O3 Mo1 O2 87.1(5) . .
O3 Mo1 O2 156.5(7) 8_565 .
O1 Mo1 O2 102.3(6) . 8_565
O3 Mo1 O2 156.5(7) . 8_565
O3 Mo1 O2 87.1(5) 8_565 8_565
O2 Mo1 O2 86.5(9) . 8_565
O1 Mo1 O21 159.4(4) . .
O3 Mo1 O21 63.7(6) . .
O3 Mo1 O21 93.0(7) 8_565 .
O2 Mo1 O21 64.9(6) . .
O2 Mo1 O21 93.2(6) 8_565 .
O1 Mo1 O21 159.4(4) . 8_565
O3 Mo1 O21 93.0(7) . 8_565
O3 Mo1 O21 63.7(6) 8_565 8_565
O2 Mo1 O21 93.2(6) . 8_565
O2 Mo1 O21 64.9(6) 8_565 8_565
O21 Mo1 O21 41.1(9) . 8_565
O16 Mo2 O8 101.4(8) . .
O16 Mo2 O3 102.6(7) . .
O8 Mo2 O3 92.7(6) . .
O16 Mo2 O7 102.0(7) . .
O8 Mo2 O7 155.9(7) . .
O3 Mo2 O7 87.5(5) . .
O16 Mo2 O10 100.3(7) . .
O8 Mo2 O10 86.5(6) . .
O3 Mo2 O10 156.8(7) . .
O7 Mo2 O10 84.0(6) . .
O16 Mo2 O21 161.3(7) . .
O8 Mo2 O21 92.7(7) . .
O3 Mo2 O21 64.2(6) . .
O7 Mo2 O21 65.7(7) . .
O10 Mo2 O21 92.7(7) . .
O16 Mo2 O22 157.9(7) . .
O8 Mo2 O22 64.7(7) . .
O3 Mo2 O22 95.5(7) . .
O7 Mo2 O22 91.3(6) . .
O10 Mo2 O22 63.3(6) . .
O21 Mo2 O22 40.7(6) . .
O6 Mo3 O7 99.7(7) . .
O6 Mo3 O2 101.8(7) . .
O7 Mo3 O2 90.9(5) . .
O6 Mo3 O12 100.0(8) . .
O7 Mo3 O12 92.7(7) . .
O2 Mo3 O12 156.9(7) . .
O6 Mo3 O5 101.6(8) . .
O7 Mo3 O5 158.6(7) . .
O2 Mo3 O5 83.2(6) . .
O12 Mo3 O5 85.1(6) . .
O6 Mo3 O24 158.4(7) . .
O7 Mo3 O24 96.4(7) . .
O2 Mo3 O24 92.1(7) . .
O12 Mo3 O24 64.9(7) . .
O5 Mo3 O24 63.4(7) . .
O6 Mo3 O21 158.6(7) . .
O7 Mo3 O21 65.9(6) . .
O2 Mo3 O21 64.4(6) . .
O12 Mo3 O21 96.6(7) . .
O5 Mo3 O21 93.2(7) . .
O24 Mo3 O21 42.9(7) . .
O17 Mo4 O20 103.5(7) . 8_565
O17 Mo4 O20 103.5(7) . .
O20 Mo4 O20 92.1(10) 8_565 .
O17 Mo4 O14 100.0(7) . 8_565
O20 Mo4 O14 88.9(6) 8_565 8_565
O20 Mo4 O14 155.6(7) . 8_565
O17 Mo4 O14 100.0(7) . .
O20 Mo4 O14 155.6(7) 8_565 .
O20 Mo4 O14 88.9(6) . .
O14 Mo4 O14 80.4(9) 8_565 .
O17 Mo4 O23 160.0(5) . 8_565
O20 Mo4 O23 64.1(7) 8_565 8_565
O20 Mo4 O23 93.1(7) . 8_565
O14 Mo4 O23 65.5(6) 8_565 8_565
O14 Mo4 O23 91.4(7) . 8_565
O17 Mo4 O23 160.0(5) . .
O20 Mo4 O23 93.1(7) 8_565 .
O20 Mo4 O23 64.1(7) . .
O14 Mo4 O23 91.4(7) 8_565 .
O14 Mo4 O23 65.5(6) . .
O23 Mo4 O23 39.8(10) 8_565 .
O4 Mo5 O5 104.8(8) . 8_565
O4 Mo5 O5 104.8(8) . .
O5 Mo5 O5 91.9(10) 8_565 .
O4 Mo5 O13 100.6(8) . .
O5 Mo5 O13 153.8(8) 8_565 .
O5 Mo5 O13 87.6(6) . .
O4 Mo5 O13 100.6(8) . 8_565
O5 Mo5 O13 87.6(6) 8_565 8_565
O5 Mo5 O13 153.8(8) . 8_565
O13 Mo5 O13 81.7(9) . 8_565
O4 Mo5 O24 159.1(5) . 8_565
O5 Mo5 O24 63.7(7) 8_565 8_565
O5 Mo5 O24 93.3(8) . 8_565
O13 Mo5 O24 90.1(7) . 8_565
O13 Mo5 O24 63.0(7) 8_565 8_565
O4 Mo5 O24 159.1(5) . .
O5 Mo5 O24 93.3(8) 8_565 .
O5 Mo5 O24 63.7(7) . .
O13 Mo5 O24 63.0(7) . .
O13 Mo5 O24 90.1(7) 8_565 .
O24 Mo5 O24 40.8(9) 8_565 .
O15 Mo6 O13 100.0(8) . .
O15 Mo6 O14 102.8(7) . .
O13 Mo6 O14 91.5(7) . .
O15 Mo6 O12 98.4(8) . .
O13 Mo6 O12 86.9(6) . .
O14 Mo6 O12 158.7(8) . .
O15 Mo6 O11 101.0(8) . .
O13 Mo6 O11 158.6(8) . .
O14 Mo6 O11 88.1(6) . .
O12 Mo6 O11 85.8(7) . .
O15 Mo6 O24 157.3(7) . .
O13 Mo6 O24 65.7(8) . .
O14 Mo6 O24 95.4(7) . .
O12 Mo6 O24 64.7(7) . .
O11 Mo6 O24 93.1(8) . .
O15 Mo6 O23 160.3(7) . .
O13 Mo6 O23 95.7(7) . .
O14 Mo6 O23 64.8(6) . .
O12 Mo6 O23 94.2(7) . .
O11 Mo6 O23 64.9(7) . .
O24 Mo6 O23 42.2(6) . .
O9 Mo7 O8 102.4(8) . 8_565
O9 Mo7 O8 102.4(8) . .
O8 Mo7 O8 90.2(9) 8_565 .
O9 Mo7 O19 99.7(8) . .
O8 Mo7 O19 157.8(8) 8_565 .
O8 Mo7 O19 86.8(6) . .
O9 Mo7 O19 99.7(8) . 8_565
O8 Mo7 O19 86.8(6) 8_565 8_565
O8 Mo7 O19 157.8(8) . 8_565
O19 Mo7 O19 87.7(10) . 8_565
O9 Mo7 O22 158.0(4) . .
O8 Mo7 O22 95.2(7) 8_565 .
O8 Mo7 O22 64.0(6) . .
O19 Mo7 O22 63.8(6) . .
O19 Mo7 O22 94.4(7) 8_565 .
O9 Mo7 O22 158.0(4) . 8_565
O8 Mo7 O22 64.0(6) 8_565 8_565
O8 Mo7 O22 95.2(7) . 8_565
O19 Mo7 O22 94.4(7) . 8_565
O19 Mo7 O22 63.8(6) 8_565 8_565
O22 Mo7 O22 43.9(8) . 8_565
O18 Mo8 O10 100.9(7) . .
O18 Mo8 O11 103.2(9) . .
O10 Mo8 O11 95.3(7) . .
O18 Mo8 O20 100.6(7) . .
O10 Mo8 O20 157.0(7) . .
O11 Mo8 O20 87.7(7) . .
O18 Mo8 O19 97.4(9) . .
O10 Mo8 O19 87.4(6) . .
O11 Mo8 O19 158.3(9) . .
O20 Mo8 O19 81.8(7) . .
O18 Mo8 O22 157.5(7) . .
O10 Mo8 O22 65.7(6) . .
O11 Mo8 O22 96.3(8) . .
O20 Mo8 O22 91.3(7) . .
O19 Mo8 O22 65.2(7) . .
O18 Mo8 O23 159.5(7) . .
O10 Mo8 O23 97.9(7) . .
O11 Mo8 O23 66.8(8) . .
O20 Mo8 O23 62.3(6) . .
O19 Mo8 O23 91.5(8) . .
O22 Mo8 O23 41.7(6) . .
C2 C1 N3 121.1(19) . .
C2 C1 C7 124(2) . .
N3 C1 C7 115(2) . .
C1 C2 N4 118(2) . .
C1 C2 C6 119(2) . .
N4 C2 C6 123(2) . .
C4 C3 N3 122(3) . .
C4 C3 C5 124(2) . .
N3 C3 C5 114(2) . .
N4 C4 C3 120(2) . .
N2 C8 C8 120.9(10) . 8_575
N2 C8 C9 117.6(16) . .
C8 C8 C9 121.4(10) 8_575 .
N2 C10 C11 136(2) . .
N2 C10 C10 118.1(11) . 8_575
C11 C10 C10 105.8(16) . 8_575
C14 C13 N1 123(2) 5_666 .
C14 C13 C12 123(2) 5_666 .
N1 C13 C12 114(3) . .
C13 C14 C15 119(3) 5_666 .
C13 C14 N1 123(2) 5_666 .
C15 C14 N1 119(3) . .
C13 N1 C14 114(2) . .
C13 N1 Cu2 125.3(17) . .
C14 N1 Cu2 120.2(18) . .
C8 N2 C10 120.6(17) . .
C8 N2 Cu2 125.4(14) . .
C10 N2 Cu2 113.9(14) . .
C1 N3 C3 117(2) . .
C1 N3 Cu2 122.4(13) . .
C3 N3 Cu2 120.1(18) . .
C4 N4 C2 123(2) . .
C4 N4 Cu1 115.9(19) . .
C2 N4 Cu1 121(2) . .
Mo3 O2 Mo1 138.0(7) . .
Mo2 O3 Mo1 140.2(8) . .
Mo5 O5 Mo3 140.9(9) . .
Mo3 O7 Mo2 136.6(8) . .
Mo2 O8 Mo7 141.1(9) . .
Mo8 O10 Mo2 138.2(9) . .
Mo8 O11 Mo6 138.0(11) . .
Mo3 O12 Mo6 137.4(10) . .
Mo6 O13 Mo5 138.4(10) . .
Mo6 O14 Mo4 136.6(8) . .
Mo7 O19 Mo8 134.7(8) . .
Mo4 O20 Mo8 139.9(10) . .
P1 O21 O22 56.8(9) . .
P1 O21 O21 55.4(7) . 8_565
O22 O21 O21 92.3(9) . 8_565
P1 O21 Mo2 126.9(10) . .
O22 O21 Mo2 70.2(8) . .
O21 O21 Mo2 131.1(5) 8_565 .
P1 O21 Mo1 124.6(10) . .
O22 O21 Mo1 136.1(12) . .
O21 O21 Mo1 69.5(5) 8_565 .
Mo2 O21 Mo1 91.8(6) . .
P1 O21 Mo3 121.1(10) . .
O22 O21 Mo3 127.0(11) . .
O21 O21 Mo3 132.5(4) 8_565 .
Mo2 O21 Mo3 90.9(6) . .
Mo1 O21 Mo3 91.5(7) . .
P1 O22 O21 55.2(9) . .
P1 O22 O23 53.8(9) . .
O21 O22 O23 92.6(12) . .
P1 O22 Mo8 124.6(10) . .
O21 O22 Mo8 131.8(12) . .
O23 O22 Mo8 70.9(9) . .
P1 O22 Mo2 124.3(10) . .
O21 O22 Mo2 69.1(8) . .
O23 O22 Mo2 137.3(12) . .
Mo8 O22 Mo2 92.6(6) . .
P1 O22 Mo7 121.0(9) . .
O21 O22 Mo7 127.4(11) . .
O23 O22 Mo7 129.3(11) . .
Mo8 O22 Mo7 95.3(6) . .
Mo2 O22 Mo7 90.2(6) . .
P1 O23 O23 56.6(8) . 8_565
P1 O23 O22 56.4(9) . .
O23 O23 O22 93.5(9) 8_565 .
P1 O23 O24 54.5(9) . .
O23 O23 O24 91.5(10) 8_565 .
O22 O23 O24 89.6(12) . .
P1 O23 Mo4 126.7(12) . .
O23 O23 Mo4 70.1(5) 8_565 .
O22 O23 Mo4 131.4(11) . .
O24 O23 Mo4 134.3(12) . .
P1 O23 Mo8 123.6(10) . .
O23 O23 Mo8 135.8(5) 8_565 .
O22 O23 Mo8 67.4(9) . .
O24 O23 Mo8 126.0(12) . .
Mo4 O23 Mo8 92.6(6) . .
P1 O23 Mo6 121.8(10) . .
O23 O23 Mo6 129.4(4) 8_565 .
O22 O23 Mo6 129.5(12) . .
O24 O23 Mo6 67.3(9) . .
Mo4 O23 Mo6 92.2(6) . .
Mo8 O23 Mo6 90.2(7) . .
P1 O24 O24 55.2(9) . 8_565
P1 O24 O23 53.1(9) . .
O24 O24 O23 88.5(9) 8_565 .
P1 O24 Mo6 123.6(11) . .
O24 O24 Mo6 129.1(5) 8_565 .
O23 O24 Mo6 70.5(9) . .
P1 O24 Mo3 122.7(13) . .
O24 O24 Mo3 132.9(5) 8_565 .
O23 O24 Mo3 130.2(13) . .
Mo6 O24 Mo3 92.9(7) . .
P1 O24 Mo5 124.7(12) . .
O24 O24 Mo5 69.6(5) 8_565 .
O23 O24 Mo5 134.1(13) . .
Mo6 O24 Mo5 92.1(8) . .
Mo3 O24 Mo5 91.5(7) . .
O23 P1 O23 66.9(15) . 8_565
O23 P1 O21 176.5(11) . 8_565
O23 P1 O21 111.8(10) 8_565 8_565
O23 P1 O21 111.8(10) . .
O23 P1 O21 176.5(11) 8_565 .
O21 P1 O21 69.2(14) 8_565 .
O23 P1 O24 72.4(11) . .
O23 P1 O24 109.1(12) 8_565 .
O21 P1 O24 111.1(11) 8_565 .
O21 P1 O24 73.2(11) . .
O23 P1 O24 109.1(12) . 8_565
O23 P1 O24 72.4(11) 8_565 8_565
O21 P1 O24 73.2(11) 8_565 8_565
O21 P1 O24 111.1(11) . 8_565
O24 P1 O24 69.7(17) . 8_565
O23 P1 O22 108.6(10) . 8_565
O23 P1 O22 69.8(10) 8_565 8_565
O21 P1 O22 68.0(9) 8_565 8_565
O21 P1 O22 108.0(11) . 8_565
O24 P1 O22 177.8(12) . 8_565
O24 P1 O22 108.1(11) 8_565 8_565
O23 P1 O22 69.8(10) . .
O23 P1 O22 108.6(10) 8_565 .
O21 P1 O22 108.0(11) 8_565 .
O21 P1 O22 68.0(9) . .
O24 P1 O22 108.1(11) . .
O24 P1 O22 177.8(12) 8_565 .
O22 P1 O22 74.1(14) 8_565 .

loop_
_geom_bond_atom_site_label_1
_geom_bond_atom_site_label_2
_geom_bond_distance
_geom_bond_site_symmetry_2
Cu1 N4 1.98(2) 5_566
Cu1 N4 1.98(2) .
Cu2 N1 2.00(2) .
Cu2 N2 2.001(17) .
Cu2 N3 2.042(19) .
Mo1 O1 1.634(14) .
Mo1 O3 1.902(13) .
Mo1 O3 1.902(13) 8_565
Mo1 O2 1.917(12) .
Mo1 O2 1.917(12) 8_565
Mo1 O21 2.469(18) .
Mo1 O21 2.469(18) 8_565
Mo2 O16 1.654(12) .
Mo2 O8 1.862(14) .
Mo2 O3 1.864(12) .
Mo2 O7 1.949(14) .
Mo2 O10 1.951(13) .
Mo2 O21 2.464(17) .
Mo2 O22 2.482(17) .
Mo3 O6 1.667(12) .
Mo3 O7 1.861(14) .
Mo3 O2 1.898(12) .
Mo3 O12 1.903(15) .
Mo3 O5 1.952(15) .
Mo3 O24 2.47(2) .
Mo3 O21 2.50(2) .
Mo4 O17 1.655(17) .
Mo4 O20 1.859(14) 8_565
Mo4 O20 1.859(14) .
Mo4 O14 1.966(14) 8_565
Mo4 O14 1.966(14) .
Mo4 O23 2.438(18) 8_565
Mo4 O23 2.438(18) .
Mo5 O4 1.630(19) .
Mo5 O5 1.837(14) 8_565
Mo5 O5 1.837(14) .
Mo5 O13 1.987(14) .
Mo5 O13 1.987(14) 8_565
Mo5 O24 2.51(2) 8_565
Mo5 O24 2.51(2) .
Mo6 O15 1.679(12) .
Mo6 O13 1.845(16) .
Mo6 O14 1.877(14) .
Mo6 O12 1.936(14) .
Mo6 O11 1.948(17) .
Mo6 O24 2.46(2) .
Mo6 O23 2.52(2) .
Mo7 O9 1.65(2) .
Mo7 O8 1.881(14) 8_565
Mo7 O8 1.881(14) .
Mo7 O19 1.966(15) .
Mo7 O19 1.966(15) 8_565
Mo7 O22 2.503(19) .
Mo7 O22 2.503(19) 8_565
Mo8 O18 1.661(13) .
Mo8 O10 1.846(13) .
Mo8 O11 1.848(16) .
Mo8 O20 1.931(15) .
Mo8 O19 1.983(15) .
Mo8 O22 2.427(19) .
Mo8 O23 2.48(2) .
C1 C2 1.34(3) .
C1 N3 1.37(3) .
C1 C7 1.47(2) .
C2 N4 1.36(3) .
C2 C6 1.51(3) .
C3 C4 1.32(4) .
C3 N3 1.37(2) .
C3 C5 1.58(4) .
C4 N4 1.30(3) .
C8 N2 1.29(2) .
C8 C8 1.41(3) 8_575
C8 C9 1.51(2) .
C10 N2 1.33(2) .
C10 C11 1.46(4) .
C10 C10 1.48(4) 8_575
C12 C13 1.56(3) .
C13 C14 1.26(3) 5_666
C13 N1 1.36(3) .
C14 C13 1.26(3) 5_666
C14 C15 1.31(4) .
C14 N1 1.39(3) .
O21 P1 1.52(2) .
O21 O22 1.72(3) .
O21 O21 1.73(4) 8_565
O22 P1 1.552(18) .
O22 O23 1.75(2) .
O23 P1 1.505(19) .
O23 O23 1.66(4) 8_565
O23 O24 1.79(3) .
O24 P1 1.53(2) .
O24 O24 1.75(4) 8_565
P1 O23 1.505(19) 8_565
P1 O21 1.52(2) 8_565
P1 O24 1.53(2) 8_565
P1 O22 1.552(18) 8_565
